data_7207122
loop_
_publ_author_name
'Liu, Chun-Sen'
'Guo, Wei'
'Carolina Sa\~nudo, E.'
'Chen, Min'
'Hu, Min'
'Du, Miao'
'Fang, Shao-Ming'

_publ_section_title
;
 In situ syntheses, crystal structures and magnetic properties of CuII and
 MnII coordination assemblies based on a novel heteroalicyclic
 dicarboxylate tecton and N-donor co-ligands
;
_journal_issue 1
_journal_name_full CrystEngComm
_journal_page_first 160
_journal_paper_doi 10.1039/c1ce06015e
_journal_volume 14
_journal_year 2012
_chemical_formula_sum 'C54 H40 Cl2 Mn2 N8 O14 S2'
_chemical_formula_weight 1269.84
_chemical_name_systematic
;
?
;
_space_group_IT_number 2
_symmetry_cell_setting triclinic
_symmetry_space_group_name_Hall '-P 1'
_symmetry_space_group_name_H-M 'P -1'
_atom_sites_solution_hydrogens geom
_atom_sites_solution_primary direct
_atom_sites_solution_secondary difmap
_audit_creation_method SHELXL-97
_cell_angle_alpha 112.092(4)
_cell_angle_beta 98.552(4)
_cell_angle_gamma 104.588(4)
_cell_formula_units_Z 2
_cell_length_a 13.9737(7)
_cell_length_b 13.9846(6)
_cell_length_c 16.1404(8)
_cell_measurement_reflns_used 4043
_cell_measurement_temperature 294(2)
_cell_measurement_theta_max 28.2190
_cell_measurement_theta_min 3.0297
_cell_volume 2722.1(3)
_computing_cell_refinement 'SAINT (Bruker, 2007)'
_computing_data_collection 'SMART (Bruker, 2007)'
_computing_data_reduction SAINT
_computing_molecular_graphics 'SHELXTL (Sheldrick, 2008)'
_computing_publication_material 'SHELXTL and PLATON (Spek, 2009)'
_computing_structure_refinement 'SHELXL97 (Sheldrick, 2008)'
_computing_structure_solution 'SHELXS97 (Sheldrick, 2008)'
_diffrn_ambient_temperature 294(2)
_diffrn_measured_fraction_theta_full 0.977
_diffrn_measured_fraction_theta_max 0.977
_diffrn_measurement_device_type 'Bruker SMART CCD area-detector'
_diffrn_measurement_method '\f and \w scans'
_diffrn_radiation_monochromator graphite
_diffrn_radiation_source 'fine-focus sealed tube'
_diffrn_radiation_type MoK\a
_diffrn_radiation_wavelength 0.71073
_diffrn_reflns_av_R_equivalents 0.0459
_diffrn_reflns_av_sigmaI/netI 0.1513
_diffrn_reflns_limit_h_max 16
_diffrn_reflns_limit_h_min -16
_diffrn_reflns_limit_k_max 16
_diffrn_reflns_limit_k_min -11
_diffrn_reflns_limit_l_max 18
_diffrn_reflns_limit_l_min -19
_diffrn_reflns_number 18224
_diffrn_reflns_theta_full 25.50
_diffrn_reflns_theta_max 25.50
_diffrn_reflns_theta_min 3.03
_diffrn_standards_number 0
_exptl_absorpt_coefficient_mu 0.714
_exptl_absorpt_correction_T_max 0.8883
_exptl_absorpt_correction_T_min 0.8417
_exptl_absorpt_correction_type multi-scan
_exptl_absorpt_process_details '(SADABS; Sheldrick, 1996)'
_exptl_crystal_colour yellow
_exptl_crystal_density_diffrn 1.549
_exptl_crystal_density_method 'not measured'
_exptl_crystal_description block
_exptl_crystal_F_000 1296
_exptl_crystal_size_max 0.25
_exptl_crystal_size_mid 0.19
_exptl_crystal_size_min 0.17
_refine_diff_density_max 0.939
_refine_diff_density_min -0.421
_refine_diff_density_rms 0.060
_refine_ls_extinction_method none
_refine_ls_goodness_of_fit_ref 0.981
_refine_ls_hydrogen_treatment constr
_refine_ls_matrix_type full
_refine_ls_number_parameters 746
_refine_ls_number_reflns 9903
_refine_ls_number_restraints 62
_refine_ls_restrained_S_all 1.088
_refine_ls_R_factor_all 0.1294
_refine_ls_R_factor_gt 0.0511
_refine_ls_shift/su_max 0.001
_refine_ls_shift/su_mean 0.000
_refine_ls_structure_factor_coef Fsqd
_refine_ls_weighting_details 'calc w=1/[\s^2^(Fo^2^)+(0.0256P)^2^+0.0100P] where P=(Fo^2^+2Fc^2^)/3'
_refine_ls_weighting_scheme calc
_refine_ls_wR_factor_gt 0.0896
_refine_ls_wR_factor_ref 0.0966
_reflns_number_gt 4409
_reflns_number_total 9903
_reflns_threshold_expression I>2\s(I)
_cod_data_source_file c1ce06015e.txt
_cod_data_source_block 4
_cod_depositor_comments
;
The following automatic conversions were performed:

'_symmetry_cell_setting' value 'Triclinic' changed to 'triclinic'
according to /home/saulius/struct/CIF-dictionaries/cif_core.dic
dictionary named 'cif_core.dic' version 2.4.1 from 2010-06-29.

Automatic conversion script
Id: cif_fix_values 1715 2011-07-08 13:25:40Z adriana 
;
_cod_original_cell_volume 2722.1(2)
_cod_original_sg_symbol_H-M P-1
_cod_database_code 7207122

loop_
_symmetry_equiv_pos_as_xyz
'x, y, z'
'-x, -y, -z'

loop_
_atom_site_label
_atom_site_type_symbol
_atom_site_fract_x
_atom_site_fract_y
_atom_site_fract_z
_atom_site_U_iso_or_equiv
_atom_site_adp_type
_atom_site_occupancy
_atom_site_symmetry_multiplicity
_atom_site_calc_flag
_atom_site_refinement_flags
_atom_site_disorder_assembly
_atom_site_disorder_group
C5 C -0.0364(6) 0.5466(5) -0.1390(5) 0.072(4) Uani 0.663(8) 1 d PD A 1
H5A H -0.0564 0.4722 -0.1451 0.087 Uiso 0.663(8) 1 calc PR A 1
H5B H -0.0893 0.5508 -0.1825 0.087 Uiso 0.663(8) 1 calc PR A 1
C6 C 0.0638(6) 0.5719(5) -0.1648(6) 0.064(3) Uani 0.663(8) 1 d PD A 1
H6A H 0.0573 0.5137 -0.2243 0.077 Uiso 0.663(8) 1 calc PR A 1
H6B H 0.1177 0.5727 -0.1189 0.077 Uiso 0.663(8) 1 calc PR A 1
C5' C 0.0098(14) 0.5471(9) -0.1132(9) 0.072(4) Uani 0.337(8) 1 d PD A 2
H5'1 H 0.0793 0.5519 -0.0883 0.087 Uiso 0.337(8) 1 calc PR A 2
H5'2 H -0.0347 0.4724 -0.1331 0.087 Uiso 0.337(8) 1 calc PR A 2
C6' C 0.0059(11) 0.5729(8) -0.1968(6) 0.064(3) Uani 0.337(8) 1 d PD A 2
H6'1 H -0.0616 0.5758 -0.2177 0.077 Uiso 0.337(8) 1 calc PR A 2
H6'2 H 0.0159 0.5141 -0.2470 0.077 Uiso 0.337(8) 1 calc PR A 2
Mn1 Mn -0.10240(5) 0.96445(6) 0.18684(5) 0.0364(2) Uani 1 1 d . . .
Mn2 Mn 0.25262(5) 1.00006(6) 0.15461(5) 0.0396(2) Uani 1 1 d . . .
C1 C 0.0246(4) 0.8570(4) 0.0735(4) 0.0371(13) Uani 1 1 d . . .
C2 C 0.0362(3) 0.7698(3) -0.0121(3) 0.0343(12) Uani 1 1 d . A .
C3 C 0.1330(4) 0.9090(4) -0.0590(4) 0.0380(13) Uani 1 1 d . . .
C4 C 0.0865(3) 0.7938(4) -0.0695(3) 0.0350(12) Uani 1 1 d . A .
C7 C 0.0472(4) 1.2067(4) 0.3265(4) 0.0508(15) Uani 1 1 d . . .
H7A H 0.0221 1.2241 0.2793 0.061 Uiso 1 1 calc R . .
C8 C 0.1110(4) 1.2929(4) 0.4114(4) 0.0563(15) Uani 1 1 d . . .
H8A H 0.1253 1.3655 0.4210 0.068 Uiso 1 1 calc R . .
C9 C 0.1509(4) 1.2680(5) 0.4784(4) 0.0577(16) Uani 1 1 d . . .
H9A H 0.1933 1.3237 0.5351 0.069 Uiso 1 1 calc R . .
C10 C 0.1290(4) 1.1590(5) 0.4634(4) 0.0517(15) Uani 1 1 d . . .
C11 C 0.1713(4) 1.1249(6) 0.5299(4) 0.0642(18) Uani 1 1 d . . .
H11A H 0.2162 1.1777 0.5866 0.077 Uiso 1 1 calc R . .
C12 C 0.1474(4) 1.0186(6) 0.5121(4) 0.0661(18) Uani 1 1 d . . .
H12A H 0.1776 0.9992 0.5559 0.079 Uiso 1 1 calc R . .
C13 C 0.0771(4) 0.9354(5) 0.4276(4) 0.0506(15) Uani 1 1 d . . .
C14 C 0.0483(5) 0.8247(6) 0.4081(5) 0.0674(18) Uani 1 1 d . . .
H14A H 0.0776 0.8023 0.4500 0.081 Uiso 1 1 calc R . .
C15 C -0.0234(5) 0.7494(5) 0.3272(5) 0.0716(19) Uani 1 1 d . . .
H15A H -0.0435 0.6752 0.3130 0.086 Uiso 1 1 calc R . .
C16 C -0.0659(4) 0.7862(5) 0.2663(4) 0.0578(16) Uani 1 1 d . . .
H16A H -0.1159 0.7343 0.2121 0.069 Uiso 1 1 calc R . .
C17 C 0.0323(4) 0.9638(5) 0.3610(4) 0.0419(13) Uani 1 1 d . . .
C18 C 0.0618(3) 1.0777(4) 0.3780(4) 0.0365(13) Uani 1 1 d . . .
N3 N -0.2189(3) 1.0207(4) 0.2664(3) 0.0449(11) Uani 1 1 d . . .
C20 C -0.2099(4) 1.1223(5) 0.3240(4) 0.0585(16) Uani 1 1 d . . .
H20A H -0.1534 1.1797 0.3312 0.070 Uiso 1 1 calc R . .
C21 C -0.2803(5) 1.1474(6) 0.3740(4) 0.0703(19) Uani 1 1 d . . .
H21A H -0.2719 1.2196 0.4123 0.084 Uiso 1 1 calc R . .
C22 C -0.3607(5) 1.0643(7) 0.3652(4) 0.075(2) Uani 1 1 d . . .
H22A H -0.4077 1.0794 0.3991 0.089 Uiso 1 1 calc R . .
C23 C -0.3754(4) 0.9554(6) 0.3063(4) 0.0607(17) Uani 1 1 d . . .
C24 C -0.4592(5) 0.8635(7) 0.2928(5) 0.080(2) Uani 1 1 d . . .
H24A H -0.5088 0.8745 0.3245 0.097 Uiso 1 1 calc R . .
C25 C -0.4678(5) 0.7628(7) 0.2361(5) 0.077(2) Uani 1 1 d . . .
H25A H -0.5204 0.7040 0.2324 0.092 Uiso 1 1 calc R . .
C26 C -0.3993(4) 0.7424(5) 0.1810(5) 0.0572(16) Uani 1 1 d . . .
C27 C -0.4114(5) 0.6381(6) 0.1123(5) 0.074(2) Uani 1 1 d . . .
H27A H -0.4641 0.5769 0.1044 0.089 Uiso 1 1 calc R . .
C28 C -0.3464(5) 0.6272(5) 0.0579(5) 0.0703(18) Uani 1 1 d . . .
H28A H -0.3559 0.5590 0.0109 0.084 Uiso 1 1 calc R . .
C29 C -0.2650(4) 0.7186(4) 0.0726(4) 0.0551(15) Uani 1 1 d . . .
H29A H -0.2203 0.7097 0.0353 0.066 Uiso 1 1 calc R . .
N4 N -0.2490(3) 0.8177(3) 0.1376(3) 0.0404(11) Uani 1 1 d . . .
C31 C 0.2505(4) 0.7539(5) 0.0948(4) 0.0534(15) Uani 1 1 d . . .
H31A H 0.1925 0.7434 0.1165 0.064 Uiso 1 1 calc R . .
C32 C 0.2752(4) 0.6621(4) 0.0435(4) 0.0609(16) Uani 1 1 d . . .
H32A H 0.2345 0.5923 0.0321 0.073 Uiso 1 1 calc R . .
C33 C 0.3590(5) 0.6760(5) 0.0106(4) 0.0606(16) Uani 1 1 d . . .
H33A H 0.3738 0.6154 -0.0268 0.073 Uiso 1 1 calc R . .
C34 C 0.4230(4) 0.7817(4) 0.0331(4) 0.0461(14) Uani 1 1 d . . .
C35 C 0.5185(5) 0.8036(5) 0.0094(4) 0.0564(16) Uani 1 1 d . . .
H35A H 0.5364 0.7459 -0.0286 0.068 Uiso 1 1 calc R . .
C36 C 0.5815(4) 0.9058(5) 0.0414(4) 0.0511(15) Uani 1 1 d . . .
H36A H 0.6444 0.9180 0.0274 0.061 Uiso 1 1 calc R . .
C37 C 0.5561(4) 0.9969(5) 0.0962(3) 0.0399(13) Uani 1 1 d . . .
C38 C 0.6214(4) 1.1047(5) 0.1337(4) 0.0523(15) Uani 1 1 d . . .
H38A H 0.6868 1.1197 0.1248 0.063 Uiso 1 1 calc R . .
C39 C 0.5912(4) 1.1879(5) 0.1829(4) 0.0577(16) Uani 1 1 d . . .
H39A H 0.6355 1.2599 0.2091 0.069 Uiso 1 1 calc R . .
C40 C 0.4932(4) 1.1639(4) 0.1935(4) 0.0507(14) Uani 1 1 d . . .
H40A H 0.4722 1.2221 0.2254 0.061 Uiso 1 1 calc R . .
C41 C 0.4599(4) 0.9789(4) 0.1144(3) 0.0354(12) Uani 1 1 d . . .
C42 C 0.3940(4) 0.8696(4) 0.0853(3) 0.0369(12) Uani 1 1 d . . .
C43 C 0.2251(4) 1.2214(5) 0.1565(4) 0.0689(18) Uani 1 1 d . . .
H43A H 0.1909 1.1789 0.0938 0.083 Uiso 1 1 calc R . .
C44 C 0.2440(5) 1.3337(6) 0.1933(5) 0.087(2) Uani 1 1 d . . .
H44A H 0.2230 1.3655 0.1559 0.105 Uiso 1 1 calc R . .
C45 C 0.2940(5) 1.3967(5) 0.2858(6) 0.087(2) Uani 1 1 d . . .
H45A H 0.3072 1.4720 0.3114 0.105 Uiso 1 1 calc R . .
C46 C 0.3251(4) 1.3485(5) 0.3415(5) 0.0611(17) Uani 1 1 d . . .
C47 C 0.3755(5) 1.4078(5) 0.4377(5) 0.077(2) Uani 1 1 d . . .
H47A H 0.3876 1.4828 0.4666 0.092 Uiso 1 1 calc R . .
C48 C 0.4056(4) 1.3582(6) 0.4875(5) 0.075(2) Uani 1 1 d . . .
H48A H 0.4413 1.4000 0.5498 0.090 Uiso 1 1 calc R . .
C49 C 0.3847(4) 1.2422(5) 0.4477(4) 0.0578(16) Uani 1 1 d . . .
C50 C 0.4129(4) 1.1840(7) 0.4958(4) 0.0727(19) Uani 1 1 d . . .
H50A H 0.4510 1.2216 0.5577 0.087 Uiso 1 1 calc R . .
C51 C 0.3851(5) 1.0742(6) 0.4528(5) 0.0742(19) Uani 1 1 d . . .
H51A H 0.4014 1.0355 0.4856 0.089 Uiso 1 1 calc R . .
C52 C 0.3320(4) 1.0191(5) 0.3596(5) 0.0601(16) Uani 1 1 d . . .
H52A H 0.3137 0.9432 0.3309 0.072 Uiso 1 1 calc R . .
C53 C 0.3311(4) 1.1804(5) 0.3525(4) 0.0422(14) Uani 1 1 d . . .
C54 C 0.3014(4) 1.2341(4) 0.2987(4) 0.0445(14) Uani 1 1 d . . .
N1 N 0.0211(3) 1.1022(3) 0.3103(3) 0.0400(10) Uani 1 1 d . . .
N2 N -0.0398(3) 0.8902(4) 0.2805(3) 0.0439(11) Uani 1 1 d . . .
C19 C -0.3013(4) 0.9387(5) 0.2574(4) 0.0445(14) Uani 1 1 d . . .
C30 C -0.3155(4) 0.8297(4) 0.1903(4) 0.0426(13) Uani 1 1 d . . .
N5 N 0.3065(3) 0.8550(3) 0.1137(3) 0.0388(10) Uani 1 1 d . . .
N6 N 0.4264(3) 1.0624(3) 0.1608(3) 0.0401(11) Uani 1 1 d . . .
N7 N 0.2537(3) 1.1726(3) 0.2068(3) 0.0470(12) Uani 1 1 d . . .
N8 N 0.3060(3) 1.0695(3) 0.3092(3) 0.0402(11) Uani 1 1 d . . .
O1 O 0.1009(3) 0.9142(3) 0.1431(3) 0.0631(11) Uani 1 1 d . . .
O1W O 0.8822(4) 0.4515(5) 0.3915(3) 0.162(2) Uani 1 1 d . . .
H1W H 0.8393 0.4054 0.4021 0.194 Uiso 1 1 d R . .
H2W H 0.8531 0.4666 0.3502 0.194 Uiso 1 1 d R . .
O2 O -0.0632(3) 0.8621(3) 0.0706(2) 0.0482(9) Uani 1 1 d . . .
O2W O 0.0758(4) 0.5974(5) 0.4616(5) 0.202(3) Uani 1 1 d . . .
H3W H 0.0944 0.5428 0.4578 0.242 Uiso 1 1 d R . .
H4W H 0.0320 0.5785 0.4108 0.242 Uiso 1 1 d R . .
O3 O 0.1946(3) 0.9813(3) 0.0171(2) 0.0541(10) Uani 1 1 d . . .
O4 O 0.1124(3) 0.9240(2) -0.1294(2) 0.0501(9) Uani 1 1 d . . .
O5 O 0.3237(5) 0.6443(5) 0.2830(5) 0.210(3) Uani 1 1 d U . .
O6 O 0.3357(5) 0.8060(5) 0.3943(5) 0.169(2) Uani 1 1 d U . .
O7 O 0.6666(6) 0.4655(5) 0.3273(4) 0.194(3) Uani 1 1 d U . .
O8 O 0.6502(4) 0.6129(4) 0.3065(3) 0.139(2) Uani 1 1 d U . .
O9 O 0.1977(8) 0.7038(9) 0.2961(9) 0.327(6) Uani 1 1 d U . .
O10 O 0.2370(8) 0.6432(6) 0.3812(6) 0.263(4) Uani 1 1 d U . .
O11 O 0.5670(4) 0.4425(4) 0.1898(4) 0.143(2) Uani 1 1 d U . .
O12 O 0.7342(6) 0.5089(7) 0.2220(6) 0.240(4) Uani 1 1 d U . .
S1 S 0.10149(12) 0.70054(11) -0.17224(10) 0.0607(5) Uani 1 1 d D . .
S2 S -0.02938(11) 0.63818(11) -0.02255(11) 0.0601(4) Uani 1 1 d D . .
Cl1 Cl 0.28148(15) 0.69807(15) 0.34332(16) 0.0867(6) Uani 1 1 d . . .
Cl2 Cl 0.6528(2) 0.50797(17) 0.26312(15) 0.1141(8) Uani 1 1 d . . .

loop_
_atom_site_aniso_label
_atom_site_aniso_U_11
_atom_site_aniso_U_22
_atom_site_aniso_U_33
_atom_site_aniso_U_23
_atom_site_aniso_U_13
_atom_site_aniso_U_12
C5 0.072(9) 0.044(4) 0.066(7) -0.001(4) 0.007(6) 0.008(5)
C6 0.088(8) 0.032(4) 0.050(7) 0.001(4) 0.010(6) 0.015(5)
C5' 0.072(9) 0.044(4) 0.066(7) -0.001(4) 0.007(6) 0.008(5)
C6' 0.088(8) 0.032(4) 0.050(7) 0.001(4) 0.010(6) 0.015(5)
Mn1 0.0357(5) 0.0366(5) 0.0287(5) 0.0103(4) 0.0056(4) 0.0068(4)
Mn2 0.0370(5) 0.0357(5) 0.0356(5) 0.0074(4) 0.0046(4) 0.0108(4)
C1 0.041(4) 0.035(3) 0.035(4) 0.017(3) 0.017(3) 0.006(3)
C2 0.035(3) 0.030(3) 0.032(3) 0.009(2) 0.003(3) 0.011(2)
C3 0.045(4) 0.036(3) 0.037(4) 0.011(3) 0.020(3) 0.023(3)
C4 0.042(3) 0.033(3) 0.029(3) 0.010(2) 0.012(3) 0.015(3)
C7 0.048(4) 0.047(4) 0.046(4) 0.018(3) 0.006(3) 0.004(3)
C8 0.052(4) 0.044(4) 0.048(4) 0.006(3) 0.004(3) 0.002(3)
C9 0.033(3) 0.064(5) 0.044(4) 0.006(3) -0.001(3) -0.001(3)
C10 0.035(3) 0.071(4) 0.034(4) 0.012(3) 0.007(3) 0.009(3)
C11 0.040(4) 0.098(5) 0.029(4) 0.007(4) 0.000(3) 0.018(4)
C12 0.059(4) 0.101(6) 0.045(5) 0.035(4) 0.006(4) 0.037(4)
C13 0.044(4) 0.067(4) 0.051(4) 0.030(4) 0.016(3) 0.027(3)
C14 0.075(5) 0.088(5) 0.063(5) 0.045(4) 0.021(4) 0.047(4)
C15 0.100(6) 0.061(4) 0.067(5) 0.031(4) 0.017(4) 0.045(4)
C16 0.067(4) 0.052(4) 0.048(4) 0.016(3) 0.007(3) 0.023(3)
C17 0.032(3) 0.060(4) 0.039(4) 0.024(3) 0.013(3) 0.018(3)
C18 0.029(3) 0.053(4) 0.029(3) 0.019(3) 0.010(3) 0.014(3)
N3 0.046(3) 0.053(3) 0.035(3) 0.020(2) 0.008(2) 0.015(3)
C20 0.063(4) 0.066(4) 0.051(4) 0.026(3) 0.018(3) 0.028(4)
C21 0.078(5) 0.092(5) 0.050(4) 0.025(4) 0.025(4) 0.047(5)
C22 0.064(5) 0.131(7) 0.052(5) 0.044(5) 0.031(4) 0.055(5)
C23 0.046(4) 0.108(6) 0.041(4) 0.041(4) 0.016(3) 0.033(4)
C24 0.053(5) 0.149(7) 0.071(6) 0.075(6) 0.031(4) 0.034(6)
C25 0.040(4) 0.125(7) 0.076(6) 0.075(5) 0.003(4) 0.004(5)
C26 0.042(4) 0.069(5) 0.065(5) 0.045(4) 0.007(4) 0.005(4)
C27 0.044(4) 0.078(5) 0.094(6) 0.059(5) -0.007(4) -0.010(4)
C28 0.065(5) 0.038(4) 0.087(6) 0.024(4) -0.008(4) 0.003(4)
C29 0.050(4) 0.044(4) 0.060(4) 0.018(3) 0.001(3) 0.012(3)
N4 0.029(3) 0.043(3) 0.046(3) 0.020(2) 0.007(2) 0.009(2)
C31 0.043(4) 0.057(4) 0.063(4) 0.032(3) 0.008(3) 0.016(3)
C32 0.060(4) 0.035(4) 0.074(5) 0.019(3) -0.003(4) 0.013(3)
C33 0.073(5) 0.046(4) 0.056(4) 0.012(3) 0.009(4) 0.029(4)
C34 0.054(4) 0.046(4) 0.040(4) 0.020(3) 0.004(3) 0.022(3)
C35 0.062(4) 0.078(5) 0.041(4) 0.022(3) 0.021(3) 0.045(4)
C36 0.039(4) 0.088(5) 0.050(4) 0.043(4) 0.015(3) 0.034(4)
C37 0.035(3) 0.054(4) 0.037(3) 0.025(3) 0.006(3) 0.017(3)
C38 0.027(3) 0.077(5) 0.057(4) 0.039(4) 0.006(3) 0.012(4)
C39 0.040(4) 0.062(4) 0.061(5) 0.029(4) 0.002(3) 0.002(3)
C40 0.049(4) 0.044(4) 0.048(4) 0.014(3) 0.004(3) 0.012(3)
C41 0.036(3) 0.044(3) 0.026(3) 0.017(3) 0.004(3) 0.015(3)
C42 0.044(3) 0.043(3) 0.027(3) 0.019(3) 0.004(3) 0.019(3)
C43 0.084(5) 0.057(4) 0.060(5) 0.020(4) -0.002(4) 0.034(4)
C44 0.128(6) 0.072(5) 0.081(6) 0.041(5) 0.017(5) 0.058(5)
C45 0.115(6) 0.043(4) 0.100(7) 0.022(5) 0.031(5) 0.034(4)
C46 0.060(4) 0.039(4) 0.066(5) 0.008(4) 0.017(4) 0.010(3)
C47 0.070(5) 0.041(4) 0.074(6) -0.008(4) 0.017(4) -0.003(4)
C48 0.047(4) 0.068(5) 0.052(5) -0.006(4) 0.000(4) -0.017(4)
C49 0.047(4) 0.067(5) 0.034(4) 0.007(4) 0.008(3) 0.003(3)
C50 0.055(4) 0.113(6) 0.038(4) 0.027(5) 0.010(3) 0.020(4)
C51 0.081(5) 0.099(6) 0.054(5) 0.041(4) 0.019(4) 0.036(5)
C52 0.060(4) 0.069(4) 0.054(5) 0.026(4) 0.023(4) 0.023(4)
C53 0.027(3) 0.053(4) 0.036(4) 0.010(3) 0.009(3) 0.010(3)
C54 0.044(4) 0.037(3) 0.040(4) 0.006(3) 0.007(3) 0.010(3)
N1 0.041(3) 0.040(3) 0.033(3) 0.012(2) 0.007(2) 0.009(2)
N2 0.052(3) 0.043(3) 0.029(3) 0.011(2) 0.007(2) 0.014(2)
C19 0.036(3) 0.066(4) 0.038(4) 0.030(3) 0.010(3) 0.016(3)
C30 0.024(3) 0.060(4) 0.047(4) 0.034(3) 0.000(3) 0.007(3)
N5 0.035(3) 0.036(3) 0.039(3) 0.015(2) 0.005(2) 0.007(2)
N6 0.042(3) 0.038(3) 0.037(3) 0.016(2) 0.007(2) 0.009(2)
N7 0.055(3) 0.037(3) 0.041(3) 0.010(2) 0.002(3) 0.020(2)
N8 0.040(3) 0.045(3) 0.035(3) 0.016(2) 0.008(2) 0.016(2)
O1 0.038(2) 0.074(3) 0.037(3) -0.005(2) 0.007(2) 0.001(2)
O1W 0.155(5) 0.200(6) 0.098(5) 0.029(4) 0.028(4) 0.065(5)
O2 0.042(2) 0.055(2) 0.040(2) 0.0113(18) 0.0110(19) 0.019(2)
O2W 0.157(6) 0.286(8) 0.267(9) 0.216(8) 0.089(6) 0.075(6)
O3 0.069(3) 0.036(2) 0.038(3) 0.0101(19) -0.002(2) 0.006(2)
O4 0.075(3) 0.040(2) 0.027(2) 0.0161(18) 0.004(2) 0.0097(19)
O5 0.242(6) 0.148(5) 0.295(7) 0.088(5) 0.222(6) 0.081(4)
O6 0.181(6) 0.087(4) 0.185(6) 0.041(4) 0.008(5) 0.009(4)
O7 0.363(8) 0.121(5) 0.108(5) 0.054(4) 0.015(5) 0.118(5)
O8 0.227(6) 0.088(4) 0.076(4) 0.011(3) -0.003(4) 0.072(4)
O9 0.229(8) 0.303(9) 0.363(11) 0.063(7) 0.006(7) 0.121(8)
O10 0.438(9) 0.161(6) 0.260(7) 0.123(5) 0.257(7) 0.070(5)
O11 0.159(5) 0.097(4) 0.110(4) 0.026(3) -0.030(4) 0.010(3)
O12 0.200(7) 0.267(8) 0.222(8) 0.045(6) 0.075(6) 0.112(6)
S1 0.0897(12) 0.0411(9) 0.0466(10) 0.0072(7) 0.0332(9) 0.0242(9)
S2 0.0696(11) 0.0353(9) 0.0633(12) 0.0160(8) 0.0222(9) 0.0041(8)
Cl1 0.0813(14) 0.0613(12) 0.1230(19) 0.0374(12) 0.0543(14) 0.0213(11)
Cl2 0.183(2) 0.0726(14) 0.0542(14) 0.0003(11) -0.0118(15) 0.0584(16)

loop_
_atom_type_symbol
_atom_type_description
_atom_type_scat_dispersion_real
_atom_type_scat_dispersion_imag
_atom_type_scat_source
C C 0.0033 0.0016 'International Tables Vol C Tables 4.2.6.8 and 6.1.1.4'
H H 0.0000 0.0000 'International Tables Vol C Tables 4.2.6.8 and 6.1.1.4'
N N 0.0061 0.0033 'International Tables Vol C Tables 4.2.6.8 and 6.1.1.4'
O O 0.0106 0.0060 'International Tables Vol C Tables 4.2.6.8 and 6.1.1.4'
S S 0.1246 0.1234 'International Tables Vol C Tables 4.2.6.8 and 6.1.1.4'
Mn Mn 0.3368 0.7283 'International Tables Vol C Tables 4.2.6.8 and 6.1.1.4'
Cl Cl 0.1484 0.1585 'International Tables Vol C Tables 4.2.6.8 and 6.1.1.4'

loop_
_geom_angle_atom_site_label_1
_geom_angle_atom_site_label_2
_geom_angle_atom_site_label_3
_geom_angle
_geom_angle_site_symmetry_1
_geom_angle_site_symmetry_3
C6 C5 S2 113.5(5) . .
C6 C5 H5A 108.9 . .
S2 C5 H5A 108.9 . .
C6 C5 H5B 108.9 . .
S2 C5 H5B 108.9 . .
H5A C5 H5B 107.7 . .
C5 C6 S1 113.8(5) . .
C5 C6 H6A 108.8 . .
S1 C6 H6A 108.8 . .
C5 C6 H6B 108.8 . .
S1 C6 H6B 108.8 . .
H6A C6 H6B 107.7 . .
C6' C5' S2 113.0(7) . .
C6' C5' H5'1 109.0 . .
S2 C5' H5'1 109.0 . .
C6' C5' H5'2 109.0 . .
S2 C5' H5'2 109.0 . .
H5'1 C5' H5'2 107.8 . .
C5' C6' S1 112.9(7) . .
C5' C6' H6'1 109.0 . .
S1 C6' H6'1 109.0 . .
C5' C6' H6'2 109.0 . .
S1 C6' H6'2 109.0 . .
H6'1 C6' H6'2 107.8 . .
O4 Mn1 O2 92.52(12) 2_575 .
O4 Mn1 N1 88.94(14) 2_575 .
O2 Mn1 N1 120.52(13) . .
O4 Mn1 N4 114.41(14) 2_575 .
O2 Mn1 N4 84.48(14) . .
N1 Mn1 N4 145.97(15) . .
O4 Mn1 N2 160.50(15) 2_575 .
O2 Mn1 N2 92.41(13) . .
N1 Mn1 N2 72.34(16) . .
N4 Mn1 N2 84.85(15) . .
O4 Mn1 N3 87.03(13) 2_575 .
O2 Mn1 N3 153.22(14) . .
N1 Mn1 N3 86.25(14) . .
N4 Mn1 N3 71.48(15) . .
N2 Mn1 N3 96.89(13) . .
O1 Mn2 O3 85.94(14) . .
O1 Mn2 N7 102.05(14) . .
O3 Mn2 N7 87.80(15) . .
O1 Mn2 N8 95.68(14) . .
O3 Mn2 N8 162.22(14) . .
N7 Mn2 N8 74.53(16) . .
O1 Mn2 N5 96.35(14) . .
O3 Mn2 N5 96.77(13) . .
N7 Mn2 N5 161.32(15) . .
N8 Mn2 N5 100.63(15) . .
O1 Mn2 N6 168.65(14) . .
O3 Mn2 N6 96.10(13) . .
N7 Mn2 N6 89.19(14) . .
N8 Mn2 N6 85.79(13) . .
N5 Mn2 N6 72.34(14) . .
O2 C1 O1 124.3(5) . .
O2 C1 C2 116.3(5) . .
O1 C1 C2 119.3(4) . .
C4 C2 C1 123.0(4) . .
C4 C2 S2 127.3(4) . .
C1 C2 S2 109.7(3) . .
O4 C3 O3 124.0(5) . .
O4 C3 C4 116.6(5) . .
O3 C3 C4 119.3(5) . .
C2 C4 C3 123.6(4) . .
C2 C4 S1 127.1(4) . .
C3 C4 S1 109.1(3) . .
N1 C7 C8 123.4(5) . .
N1 C7 H7A 118.3 . .
C8 C7 H7A 118.3 . .
C9 C8 C7 118.5(6) . .
C9 C8 H8A 120.8 . .
C7 C8 H8A 120.8 . .
C8 C9 C10 120.3(6) . .
C8 C9 H9A 119.9 . .
C10 C9 H9A 119.9 . .
C9 C10 C18 117.9(6) . .
C9 C10 C11 123.9(6) . .
C18 C10 C11 118.2(6) . .
C12 C11 C10 121.6(6) . .
C12 C11 H11A 119.2 . .
C10 C11 H11A 119.2 . .
C11 C12 C13 121.2(6) . .
C11 C12 H12A 119.4 . .
C13 C12 H12A 119.4 . .
C14 C13 C17 117.6(6) . .
C14 C13 C12 122.6(6) . .
C17 C13 C12 119.7(6) . .
C15 C14 C13 119.5(6) . .
C15 C14 H14A 120.2 . .
C13 C14 H14A 120.2 . .
C14 C15 C16 118.6(6) . .
C14 C15 H15A 120.7 . .
C16 C15 H15A 120.7 . .
N2 C16 C15 124.3(6) . .
N2 C16 H16A 117.8 . .
C15 C16 H16A 117.8 . .
N2 C17 C13 123.7(5) . .
N2 C17 C18 117.1(5) . .
C13 C17 C18 119.2(5) . .
N1 C18 C10 122.1(5) . .
N1 C18 C17 117.9(5) . .
C10 C18 C17 120.0(5) . .
C20 N3 C19 117.1(4) . .
C20 N3 Mn1 127.8(4) . .
C19 N3 Mn1 114.9(3) . .
N3 C20 C21 123.8(6) . .
N3 C20 H20A 118.1 . .
C21 C20 H20A 118.1 . .
C22 C21 C20 118.1(6) . .
C22 C21 H21A 121.0 . .
C20 C21 H21A 121.0 . .
C21 C22 C23 121.5(6) . .
C21 C22 H22A 119.2 . .
C23 C22 H22A 119.2 . .
C22 C23 C19 116.1(6) . .
C22 C23 C24 124.6(6) . .
C19 C23 C24 119.3(6) . .
C25 C24 C23 121.2(6) . .
C25 C24 H24A 119.4 . .
C23 C24 H24A 119.4 . .
C24 C25 C26 121.6(6) . .
C24 C25 H25A 119.2 . .
C26 C25 H25A 119.2 . .
C30 C26 C25 119.9(6) . .
C30 C26 C27 116.1(5) . .
C25 C26 C27 123.9(6) . .
C28 C27 C26 120.1(6) . .
C28 C27 H27A 120.0 . .
C26 C27 H27A 120.0 . .
C27 C28 C29 119.7(6) . .
C27 C28 H28A 120.2 . .
C29 C28 H28A 120.2 . .
N4 C29 C28 122.6(5) . .
N4 C29 H29A 118.7 . .
C28 C29 H29A 118.7 . .
C29 N4 C30 118.0(5) . .
C29 N4 Mn1 125.1(3) . .
C30 N4 Mn1 115.9(3) . .
N5 C31 C32 122.7(5) . .
N5 C31 H31A 118.7 . .
C32 C31 H31A 118.7 . .
C33 C32 C31 119.4(5) . .
C33 C32 H32A 120.3 . .
C31 C32 H32A 120.3 . .
C32 C33 C34 119.6(5) . .
C32 C33 H33A 120.2 . .
C34 C33 H33A 120.2 . .
C33 C34 C42 117.8(5) . .
C33 C34 C35 123.0(5) . .
C42 C34 C35 119.2(5) . .
C36 C35 C34 120.3(5) . .
C36 C35 H35A 119.8 . .
C34 C35 H35A 119.8 . .
C35 C36 C37 122.1(5) . .
C35 C36 H36A 118.9 . .
C37 C36 H36A 118.9 . .
C38 C37 C41 117.2(5) . .
C38 C37 C36 123.8(5) . .
C41 C37 C36 119.0(5) . .
C39 C38 C37 120.8(5) . .
C39 C38 H38A 119.6 . .
C37 C38 H38A 119.6 . .
C38 C39 C40 118.5(5) . .
C38 C39 H39A 120.7 . .
C40 C39 H39A 120.7 . .
N6 C40 C39 124.3(5) . .
N6 C40 H40A 117.9 . .
C39 C40 H40A 117.9 . .
N6 C41 C37 122.7(4) . .
N6 C41 C42 117.8(4) . .
C37 C41 C42 119.4(4) . .
N5 C42 C34 122.4(5) . .
N5 C42 C41 117.9(4) . .
C34 C42 C41 119.6(5) . .
N7 C43 C44 122.7(6) . .
N7 C43 H43A 118.7 . .
C44 C43 H43A 118.7 . .
C45 C44 C43 118.9(6) . .
C45 C44 H44A 120.5 . .
C43 C44 H44A 120.5 . .
C44 C45 C46 120.3(6) . .
C44 C45 H45A 119.9 . .
C46 C45 H45A 119.9 . .
C45 C46 C54 116.9(6) . .
C45 C46 C47 123.5(6) . .
C54 C46 C47 119.6(6) . .
C48 C47 C46 121.2(6) . .
C48 C47 H47A 119.4 . .
C46 C47 H47A 119.4 . .
C47 C48 C49 121.8(7) . .
C47 C48 H48A 119.1 . .
C49 C48 H48A 119.1 . .
C50 C49 C53 116.7(6) . .
C50 C49 C48 125.1(7) . .
C53 C49 C48 118.1(6) . .
C51 C50 C49 120.4(6) . .
C51 C50 H50A 119.8 . .
C49 C50 H50A 119.8 . .
C50 C51 C52 119.6(6) . .
C50 C51 H51A 120.2 . .
C52 C51 H51A 120.2 . .
N8 C52 C51 123.1(6) . .
N8 C52 H52A 118.4 . .
C51 C52 H52A 118.4 . .
N8 C53 C49 122.3(5) . .
N8 C53 C54 117.8(5) . .
C49 C53 C54 120.0(5) . .
N7 C54 C46 122.4(5) . .
N7 C54 C53 118.3(5) . .
C46 C54 C53 119.3(6) . .
C7 N1 C18 117.7(5) . .
C7 N1 Mn1 124.6(4) . .
C18 N1 Mn1 117.1(3) . .
C16 N2 C17 116.2(5) . .
C16 N2 Mn1 128.6(4) . .
C17 N2 Mn1 115.2(4) . .
N3 C19 C23 123.3(5) . .
N3 C19 C30 117.5(4) . .
C23 C19 C30 119.1(5) . .
N4 C30 C26 123.5(5) . .
N4 C30 C19 117.8(5) . .
C26 C30 C19 118.6(5) . .
C31 N5 C42 118.0(4) . .
C31 N5 Mn2 125.5(3) . .
C42 N5 Mn2 114.6(3) . .
C40 N6 C41 116.3(4) . .
C40 N6 Mn2 131.1(3) . .
C41 N6 Mn2 112.3(3) . .
C43 N7 C54 118.7(5) . .
C43 N7 Mn2 126.9(4) . .
C54 N7 Mn2 113.8(3) . .
C52 N8 C53 117.8(5) . .
C52 N8 Mn2 127.4(4) . .
C53 N8 Mn2 113.7(3) . .
C1 O1 Mn2 131.1(3) . .
H1W O1W H2W 111.4 . .
C1 O2 Mn1 123.3(3) . .
H3W O2W H4W 107.9 . .
C3 O3 Mn2 138.9(4) . .
C3 O4 Mn1 148.0(3) . 2_575
C4 S1 C6 103.9(3) . .
C4 S1 C6' 103.4(4) . .
C2 S2 C5' 104.0(4) . .
C2 S2 C5 104.2(3) . .
O10 Cl1 O5 113.0(4) . .
O10 Cl1 O9 97.4(6) . .
O5 Cl1 O9 107.7(7) . .
O10 Cl1 O6 119.9(5) . .
O5 Cl1 O6 115.0(4) . .
O9 Cl1 O6 100.4(5) . .
O11 Cl2 O8 111.1(3) . .
O11 Cl2 O7 112.8(4) . .
O8 Cl2 O7 110.1(3) . .
O11 Cl2 O12 104.0(4) . .
O8 Cl2 O12 110.2(5) . .
O7 Cl2 O12 108.5(5) . .

loop_
_geom_bond_atom_site_label_1
_geom_bond_atom_site_label_2
_geom_bond_distance
_geom_bond_site_symmetry_2
C5 C6 1.514(5) .
C5 S2 1.804(6) .
C5 H5A 0.9700 .
C5 H5B 0.9700 .
C6 S1 1.797(6) .
C6 H6A 0.9700 .
C6 H6B 0.9700 .
C5' C6' 1.520(6) .
C5' S2 1.803(9) .
C5' H5'1 0.9700 .
C5' H5'2 0.9700 .
C6' S1 1.799(9) .
C6' H6'1 0.9700 .
C6' H6'2 0.9700 .
Mn1 O4 2.114(3) 2_575
Mn1 O2 2.133(3) .
Mn1 N1 2.253(4) .
Mn1 N4 2.283(4) .
Mn1 N2 2.318(4) .
Mn1 N3 2.329(4) .
Mn2 O1 2.099(3) .
Mn2 O3 2.138(4) .
Mn2 N7 2.232(4) .
Mn2 N8 2.232(4) .
Mn2 N5 2.242(4) .
Mn2 N6 2.337(4) .
C1 O2 1.241(5) .
C1 O1 1.256(6) .
C1 C2 1.523(6) .
C2 C4 1.332(6) .
C2 S2 1.768(4) .
C3 O4 1.237(5) .
C3 O3 1.260(6) .
C3 C4 1.510(6) .
C4 S1 1.763(4) .
C7 N1 1.325(5) .
C7 C8 1.407(7) .
C7 H7A 0.9300 .
C8 C9 1.343(7) .
C8 H8A 0.9300 .
C9 C10 1.393(7) .
C9 H9A 0.9300 .
C10 C18 1.404(7) .
C10 C11 1.438(7) .
C11 C12 1.343(7) .
C11 H11A 0.9300 .
C12 C13 1.419(7) .
C12 H12A 0.9300 .
C13 C14 1.392(7) .
C13 C17 1.397(7) .
C14 C15 1.365(8) .
C14 H14A 0.9300 .
C15 C16 1.394(7) .
C15 H15A 0.9300 .
C16 N2 1.326(6) .
C16 H16A 0.9300 .
C17 N2 1.358(6) .
C17 C18 1.446(6) .
C18 N1 1.352(6) .
N3 C20 1.334(6) .
N3 C19 1.349(6) .
C20 C21 1.391(6) .
C20 H20A 0.9300 .
C21 C22 1.343(8) .
C21 H21A 0.9300 .
C22 C23 1.400(8) .
C22 H22A 0.9300 .
C23 C19 1.406(6) .
C23 C24 1.424(8) .
C24 C25 1.322(8) .
C24 H24A 0.9300 .
C25 C26 1.409(7) .
C25 H25A 0.9300 .
C26 C30 1.405(7) .
C26 C27 1.411(8) .
C27 C28 1.350(7) .
C27 H27A 0.9300 .
C28 C29 1.395(7) .
C28 H28A 0.9300 .
C29 N4 1.323(6) .
C29 H29A 0.9300 .
N4 C30 1.350(5) .
C31 N5 1.323(6) .
C31 C32 1.400(6) .
C31 H31A 0.9300 .
C32 C33 1.357(6) .
C32 H32A 0.9300 .
C33 C34 1.395(7) .
C33 H33A 0.9300 .
C34 C42 1.399(6) .
C34 C35 1.435(7) .
C35 C36 1.326(7) .
C35 H35A 0.9300 .
C36 C37 1.417(6) .
C36 H36A 0.9300 .
C37 C38 1.389(6) .
C37 C41 1.400(6) .
C38 C39 1.346(6) .
C38 H38A 0.9300 .
C39 C40 1.378(6) .
C39 H39A 0.9300 .
C40 N6 1.337(6) .
C40 H40A 0.9300 .
C41 N6 1.366(5) .
C41 C42 1.424(6) .
C42 N5 1.363(5) .
C43 N7 1.320(6) .
C43 C44 1.390(7) .
C43 H43A 0.9300 .
C44 C45 1.373(8) .
C44 H44A 0.9300 .
C45 C46 1.393(8) .
C45 H45A 0.9300 .
C46 C54 1.407(7) .
C46 C47 1.416(8) .
C47 C48 1.331(8) .
C47 H47A 0.9300 .
C48 C49 1.432(8) .
C48 H48A 0.9300 .
C49 C50 1.403(7) .
C49 C53 1.414(7) .
C50 C51 1.345(7) .
C50 H50A 0.9300 .
C51 C52 1.384(8) .
C51 H51A 0.9300 .
C52 N8 1.329(6) .
C52 H52A 0.9300 .
C53 N8 1.361(6) .
C53 C54 1.426(7) .
C54 N7 1.358(6) .
C19 C30 1.440(6) .
O1W H1W 0.8499 .
O1W H2W 0.8501 .
O2W H3W 0.8500 .
O2W H4W 0.8499 .
O4 Mn1 2.114(3) 2_575
O5 Cl1 1.305(5) .
O6 Cl1 1.353(6) .
O7 Cl2 1.387(6) .
O8 Cl2 1.381(4) .
O9 Cl1 1.337(10) .
O10 Cl1 1.255(5) .
O11 Cl2 1.374(5) .
O12 Cl2 1.399(7) .

loop_
_geom_torsion_atom_site_label_1
_geom_torsion_atom_site_label_2
_geom_torsion_atom_site_label_3
_geom_torsion_atom_site_label_4
_geom_torsion
_geom_torsion_site_symmetry_1
_geom_torsion_site_symmetry_4
S2 C5 C6 S1 -66.7(9) . .
S2 C5' C6' S1 68.6(13) . .
O2 C1 C2 C4 110.8(5) . .
O1 C1 C2 C4 -73.0(6) . .
O2 C1 C2 S2 -67.4(5) . .
O1 C1 C2 S2 108.7(4) . .
C1 C2 C4 C3 -3.1(8) . .
S2 C2 C4 C3 174.8(4) . .
C1 C2 C4 S1 -177.7(4) . .
S2 C2 C4 S1 0.2(7) . .
O4 C3 C4 C2 -130.3(5) . .
O3 C3 C4 C2 54.2(7) . .
O4 C3 C4 S1 45.1(5) . .
O3 C3 C4 S1 -130.3(4) . .
N1 C7 C8 C9 2.7(8) . .
C7 C8 C9 C10 -0.1(8) . .
C8 C9 C10 C18 -2.2(7) . .
C8 C9 C10 C11 177.7(5) . .
C9 C10 C11 C12 179.8(5) . .
C18 C10 C11 C12 -0.4(8) . .
C10 C11 C12 C13 -1.7(8) . .
C11 C12 C13 C14 -178.0(5) . .
C11 C12 C13 C17 0.6(8) . .
C17 C13 C14 C15 -1.6(8) . .
C12 C13 C14 C15 177.0(5) . .
C13 C14 C15 C16 -0.1(9) . .
C14 C15 C16 N2 1.5(9) . .
C14 C13 C17 N2 2.4(7) . .
C12 C13 C17 N2 -176.3(4) . .
C14 C13 C17 C18 -178.9(4) . .
C12 C13 C17 C18 2.4(7) . .
C9 C10 C18 N1 2.1(7) . .
C11 C10 C18 N1 -177.8(4) . .
C9 C10 C18 C17 -176.7(4) . .
C11 C10 C18 C17 3.5(7) . .
N2 C17 C18 N1 -4.5(6) . .
C13 C17 C18 N1 176.7(4) . .
N2 C17 C18 C10 174.3(4) . .
C13 C17 C18 C10 -4.5(6) . .
O4 Mn1 N3 C20 -56.4(4) 2_575 .
O2 Mn1 N3 C20 -146.1(4) . .
N1 Mn1 N3 C20 32.8(4) . .
N4 Mn1 N3 C20 -173.4(4) . .
N2 Mn1 N3 C20 104.4(4) . .
O4 Mn1 N3 C19 128.8(3) 2_575 .
O2 Mn1 N3 C19 39.1(5) . .
N1 Mn1 N3 C19 -142.0(4) . .
N4 Mn1 N3 C19 11.8(3) . .
N2 Mn1 N3 C19 -70.3(4) . .
C19 N3 C20 C21 -0.4(8) . .
Mn1 N3 C20 C21 -175.1(4) . .
N3 C20 C21 C22 1.5(9) . .
C20 C21 C22 C23 -1.4(9) . .
C21 C22 C23 C19 0.1(9) . .
C21 C22 C23 C24 -179.3(6) . .
C22 C23 C24 C25 -179.8(6) . .
C19 C23 C24 C25 0.8(9) . .
C23 C24 C25 C26 -5.0(10) . .
C24 C25 C26 C30 4.2(9) . .
C24 C25 C26 C27 -172.9(6) . .
C30 C26 C27 C28 -2.2(8) . .
C25 C26 C27 C28 175.1(5) . .
C26 C27 C28 C29 2.6(9) . .
C27 C28 C29 N4 -1.0(8) . .
C28 C29 N4 C30 -1.0(7) . .
C28 C29 N4 Mn1 167.0(4) . .
O4 Mn1 N4 C29 100.3(4) 2_575 .
O2 Mn1 N4 C29 10.0(4) . .
N1 Mn1 N4 C29 -130.2(4) . .
N2 Mn1 N4 C29 -82.9(4) . .
N3 Mn1 N4 C29 178.1(4) . .
O4 Mn1 N4 C30 -91.5(3) 2_575 .
O2 Mn1 N4 C30 178.2(3) . .
N1 Mn1 N4 C30 38.0(4) . .
N2 Mn1 N4 C30 85.3(3) . .
N3 Mn1 N4 C30 -13.7(3) . .
N5 C31 C32 C33 -0.7(8) . .
C31 C32 C33 C34 4.0(8) . .
C32 C33 C34 C42 -3.4(8) . .
C32 C33 C34 C35 173.2(5) . .
C33 C34 C35 C36 -172.5(5) . .
C42 C34 C35 C36 4.1(8) . .
C34 C35 C36 C37 -2.8(8) . .
C35 C36 C37 C38 177.6(5) . .
C35 C36 C37 C41 -2.4(7) . .
C41 C37 C38 C39 -2.1(7) . .
C36 C37 C38 C39 177.9(5) . .
C37 C38 C39 C40 -1.4(8) . .
C38 C39 C40 N6 2.5(8) . .
C38 C37 C41 N6 4.8(7) . .
C36 C37 C41 N6 -175.2(4) . .
C38 C37 C41 C42 -173.9(4) . .
C36 C37 C41 C42 6.1(7) . .
C33 C34 C42 N5 -0.4(7) . .
C35 C34 C42 N5 -177.2(4) . .
C33 C34 C42 C41 176.4(5) . .
C35 C34 C42 C41 -0.4(7) . .
N6 C41 C42 N5 -6.5(6) . .
C37 C41 C42 N5 172.3(4) . .
N6 C41 C42 C34 176.5(4) . .
C37 C41 C42 C34 -4.7(7) . .
N7 C43 C44 C45 -0.3(10) . .
C43 C44 C45 C46 0.0(10) . .
C44 C45 C46 C54 -0.9(9) . .
C44 C45 C46 C47 -178.8(6) . .
C45 C46 C47 C48 -178.6(6) . .
C54 C46 C47 C48 3.6(9) . .
C46 C47 C48 C49 -3.0(10) . .
C47 C48 C49 C50 -179.2(6) . .
C47 C48 C49 C53 0.5(8) . .
C53 C49 C50 C51 -3.0(8) . .
C48 C49 C50 C51 176.8(5) . .
C49 C50 C51 C52 2.7(9) . .
C50 C51 C52 N8 -0.3(9) . .
C50 C49 C53 N8 1.1(7) . .
C48 C49 C53 N8 -178.7(4) . .
C50 C49 C53 C54 -178.9(4) . .
C48 C49 C53 C54 1.3(7) . .
C45 C46 C54 N7 2.3(8) . .
C47 C46 C54 N7 -179.7(5) . .
C45 C46 C54 C53 -179.7(5) . .
C47 C46 C54 C53 -1.7(8) . .
N8 C53 C54 N7 -2.6(7) . .
C49 C53 C54 N7 177.4(4) . .
N8 C53 C54 C46 179.3(4) . .
C49 C53 C54 C46 -0.6(7) . .
C8 C7 N1 C18 -2.8(7) . .
C8 C7 N1 Mn1 168.2(4) . .
C10 C18 N1 C7 0.4(6) . .
C17 C18 N1 C7 179.2(4) . .
C10 C18 N1 Mn1 -171.3(3) . .
C17 C18 N1 Mn1 7.5(5) . .
O4 Mn1 N1 C7 8.8(4) 2_575 .
O2 Mn1 N1 C7 101.1(4) . .
N4 Mn1 N1 C7 -126.5(4) . .
N2 Mn1 N1 C7 -176.7(4) . .
N3 Mn1 N1 C7 -78.2(4) . .
O4 Mn1 N1 C18 179.9(3) 2_575 .
O2 Mn1 N1 C18 -87.8(3) . .
N4 Mn1 N1 C18 44.6(4) . .
N2 Mn1 N1 C18 -5.6(3) . .
N3 Mn1 N1 C18 92.8(3) . .
C15 C16 N2 C17 -0.9(7) . .
C15 C16 N2 Mn1 179.9(4) . .
C13 C17 N2 C16 -1.1(7) . .
C18 C17 N2 C16 -179.8(4) . .
C13 C17 N2 Mn1 178.2(3) . .
C18 C17 N2 Mn1 -0.6(5) . .
O4 Mn1 N2 C16 -160.9(4) 2_575 .
O2 Mn1 N2 C16 -56.4(4) . .
N1 Mn1 N2 C16 -177.7(4) . .
N4 Mn1 N2 C16 27.9(4) . .
N3 Mn1 N2 C16 98.5(4) . .
O4 Mn1 N2 C17 20.0(6) 2_575 .
O2 Mn1 N2 C17 124.5(3) . .
N1 Mn1 N2 C17 3.2(3) . .
N4 Mn1 N2 C17 -151.3(3) . .
N3 Mn1 N2 C17 -80.7(3) . .
C20 N3 C19 C23 -1.0(7) . .
Mn1 N3 C19 C23 174.4(4) . .
C20 N3 C19 C30 175.6(4) . .
Mn1 N3 C19 C30 -9.0(5) . .
C22 C23 C19 N3 1.1(8) . .
C24 C23 C19 N3 -179.4(5) . .
C22 C23 C19 C30 -175.5(5) . .
C24 C23 C19 C30 4.0(8) . .
C29 N4 C30 C26 1.4(7) . .
Mn1 N4 C30 C26 -167.7(4) . .
C29 N4 C30 C19 -176.5(4) . .
Mn1 N4 C30 C19 14.4(5) . .
C25 C26 C30 N4 -177.2(5) . .
C27 C26 C30 N4 0.2(8) . .
C25 C26 C30 C19 0.7(8) . .
C27 C26 C30 C19 178.0(5) . .
N3 C19 C30 N4 -3.5(7) . .
C23 C19 C30 N4 173.3(4) . .
N3 C19 C30 C26 178.6(5) . .
C23 C19 C30 C26 -4.6(7) . .
C32 C31 N5 C42 -3.1(7) . .
C32 C31 N5 Mn2 160.0(4) . .
C34 C42 N5 C31 3.6(7) . .
C41 C42 N5 C31 -173.3(4) . .
C34 C42 N5 Mn2 -161.3(3) . .
C41 C42 N5 Mn2 21.8(5) . .
O1 Mn2 N5 C31 -2.6(4) . .
O3 Mn2 N5 C31 -89.3(4) . .
N7 Mn2 N5 C31 167.4(5) . .
N8 Mn2 N5 C31 94.4(4) . .
N6 Mn2 N5 C31 176.5(4) . .
O1 Mn2 N5 C42 161.0(3) . .
O3 Mn2 N5 C42 74.4(3) . .
N7 Mn2 N5 C42 -29.0(7) . .
N8 Mn2 N5 C42 -102.0(3) . .
N6 Mn2 N5 C42 -19.9(3) . .
C39 C40 N6 C41 0.1(7) . .
C39 C40 N6 Mn2 -172.3(4) . .
C37 C41 N6 C40 -3.8(6) . .
C42 C41 N6 C40 174.9(4) . .
C37 C41 N6 Mn2 170.0(3) . .
C42 C41 N6 Mn2 -11.2(5) . .
O1 Mn2 N6 C40 -166.4(6) . .
O3 Mn2 N6 C40 93.7(4) . .
N7 Mn2 N6 C40 6.0(4) . .
N8 Mn2 N6 C40 -68.5(4) . .
N5 Mn2 N6 C40 -171.1(5) . .
O1 Mn2 N6 C41 20.9(9) . .
O3 Mn2 N6 C41 -78.9(3) . .
N7 Mn2 N6 C41 -166.6(3) . .
N8 Mn2 N6 C41 118.8(3) . .
N5 Mn2 N6 C41 16.3(3) . .
C44 C43 N7 C54 1.6(8) . .
C44 C43 N7 Mn2 -169.2(4) . .
C46 C54 N7 C43 -2.6(8) . .
C53 C54 N7 C43 179.4(4) . .
C46 C54 N7 Mn2 169.3(4) . .
C53 C54 N7 Mn2 -8.7(6) . .
O1 Mn2 N7 C43 -85.1(5) . .
O3 Mn2 N7 C43 0.3(4) . .
N8 Mn2 N7 C43 -177.8(5) . .
N5 Mn2 N7 C43 105.0(6) . .
N6 Mn2 N7 C43 96.4(4) . .
O1 Mn2 N7 C54 103.7(3) . .
O3 Mn2 N7 C54 -170.9(3) . .
N8 Mn2 N7 C54 11.1(3) . .
N5 Mn2 N7 C54 -66.1(6) . .
N6 Mn2 N7 C54 -74.8(3) . .
C51 C52 N8 C53 -1.5(7) . .
C51 C52 N8 Mn2 165.4(4) . .
C49 C53 N8 C52 1.1(7) . .
C54 C53 N8 C52 -178.9(4) . .
C49 C53 N8 Mn2 -167.6(4) . .
C54 C53 N8 Mn2 12.5(5) . .
O1 Mn2 N8 C52 79.3(4) . .
O3 Mn2 N8 C52 173.7(4) . .
N7 Mn2 N8 C52 -179.8(4) . .
N5 Mn2 N8 C52 -18.3(4) . .
N6 Mn2 N8 C52 -89.4(4) . .
O1 Mn2 N8 C53 -113.4(3) . .
O3 Mn2 N8 C53 -18.9(6) . .
N7 Mn2 N8 C53 -12.4(3) . .
N5 Mn2 N8 C53 149.0(3) . .
N6 Mn2 N8 C53 77.9(3) . .
O2 C1 O1 Mn2 -135.7(4) . .
C2 C1 O1 Mn2 48.4(6) . .
O3 Mn2 O1 C1 15.6(4) . .
N7 Mn2 O1 C1 102.5(5) . .
N8 Mn2 O1 C1 177.8(5) . .
N5 Mn2 O1 C1 -80.8(5) . .
N6 Mn2 O1 C1 -85.2(9) . .
O1 C1 O2 Mn1 -3.0(7) . .
C2 C1 O2 Mn1 172.9(3) . .
O4 Mn1 O2 C1 106.6(3) 2_575 .
N1 Mn1 O2 C1 16.4(4) . .
N4 Mn1 O2 C1 -139.1(4) . .
N2 Mn1 O2 C1 -54.5(4) . .
N3 Mn1 O2 C1 -165.0(3) . .
O4 C3 O3 Mn2 178.0(3) . .
C4 C3 O3 Mn2 -6.9(7) . .
O1 Mn2 O3 C3 -41.9(5) . .
N7 Mn2 O3 C3 -144.2(5) . .
N8 Mn2 O3 C3 -137.9(5) . .
N5 Mn2 O3 C3 54.0(5) . .
N6 Mn2 O3 C3 126.9(5) . .
O3 C3 O4 Mn1 -25.8(9) . 2_575
C4 C3 O4 Mn1 159.0(4) . 2_575
C2 C4 S1 C6 -14.4(6) . .
C3 C4 S1 C6 170.4(4) . .
C2 C4 S1 C6' 15.4(7) . .
C3 C4 S1 C6' -159.8(6) . .
C5 C6 S1 C4 47.7(7) . .
C5 C6 S1 C6' -45.0(7) . .
C5' C6' S1 C4 -49.6(11) . .
C5' C6' S1 C6 44.9(7) . .
C4 C2 S2 C5' 11.4(8) . .
C1 C2 S2 C5' -170.4(7) . .
C4 C2 S2 C5 -12.1(6) . .
C1 C2 S2 C5 166.1(4) . .
C6' C5' S2 C2 -45.6(12) . .
C6' C5' S2 C5 47.7(8) . .
C6 C5 S2 C2 45.1(7) . .
C6 C5 S2 C5' -47.4(9) . .
